data_4502398
loop_
_publ_author_name
'Seaton, Colin C.'
'Chadwick, Keith'
'Sadiq, Ghazala'
'Guo, Kun'
'Davey, Roger J.'

_publ_section_title
;
 Designing Acid/Acid Co-Crystals through the Application of Hammett
 Substituent Constants
;
_journal_issue 2
_journal_name_full 'Crystal Growth &amp; Design'
_journal_page_first 726
_journal_paper_doi 10.1021/cg9011235
_journal_volume 10
_journal_year 2010
_chemical_formula_moiety
;
 C8 H4 N1 O6, C8 H10 N O3, C8 H9 N O3
;
_chemical_formula_sum 'C24 H23 N3 O12'
_chemical_formula_weight 545.45
_chemical_name_systematic
; 
 4-amino3-methoxybenzoic acid, 
 4-amino3methoxybenzoate, 
 3-nitrophthalic acid complex
;
_space_group_IT_number 2
_symmetry_cell_setting triclinic
_symmetry_space_group_name_Hall '-P 1'
_symmetry_space_group_name_H-M 'P -1'
_atom_sites_solution_hydrogens geom
_atom_sites_solution_primary direct
_atom_sites_solution_secondary difmap
_audit_creation_method SHELXL-97
_cell_angle_alpha 80.379(9)
_cell_angle_beta 81.896(9)
_cell_angle_gamma 88.629(9)
_cell_formula_units_Z 2
_cell_length_a 7.1029(8)
_cell_length_b 9.1205(10)
_cell_length_c 18.4444(19)
_cell_measurement_reflns_used 2821
_cell_measurement_temperature 100(2)
_cell_measurement_theta_max 28.3830
_cell_measurement_theta_min 2.8925
_cell_volume 1166.3(2)
_computing_cell_refinement
;
CrysAlis RED, Oxford Diffraction Ltd.,
Version 1.171.32.29 (release 10-06-2008 CrysAlis171 .NET)
(compiled Jun 10 2008,16:49:55)
;
_computing_data_collection
;
CrysAlis CCD, Oxford Diffraction Ltd.,
Version 1.171.32.29 (release 10-06-2008 CrysAlis171 .NET)
(compiled Jun 10 2008,16:49:55)
;
_computing_data_reduction
;
CrysAlis RED, Oxford Diffraction Ltd.,
Version 1.171.32.29 (release 10-06-2008 CrysAlis171 .NET)
(compiled Jun 10 2008,16:49:55)
;
_computing_structure_refinement 'SHELXL-97 (Sheldrick, 1997)'
_computing_structure_solution 'SHELXS-97 (Sheldrick, 1990)'
_diffrn_ambient_temperature 100(2)
_diffrn_detector_area_resol_mean 8.3367
_diffrn_measured_fraction_theta_full 0.986
_diffrn_measured_fraction_theta_max 0.986
_diffrn_measurement_device_type 'Oxford Diffraction XCalibur 2'
_diffrn_measurement_method 'phi and omega'
_diffrn_radiation_monochromator graphite
_diffrn_radiation_source 'fine-focus sealed tube'
_diffrn_radiation_type MoK\a
_diffrn_radiation_wavelength 0.71073
_diffrn_reflns_av_R_equivalents 0.0485
_diffrn_reflns_av_sigmaI/netI 0.0917
_diffrn_reflns_limit_h_max 8
_diffrn_reflns_limit_h_min -8
_diffrn_reflns_limit_k_max 10
_diffrn_reflns_limit_k_min -11
_diffrn_reflns_limit_l_max 21
_diffrn_reflns_limit_l_min -22
_diffrn_reflns_number 7397
_diffrn_reflns_theta_full 25.68
_diffrn_reflns_theta_max 25.68
_diffrn_reflns_theta_min 3.76
_exptl_absorpt_coefficient_mu 0.127
_exptl_absorpt_correction_T_max 1.00000
_exptl_absorpt_correction_T_min 0.52734
_exptl_absorpt_correction_type multi-scan
_exptl_absorpt_process_details
;
CrysAlis RED, Oxford Diffraction Ltd.,
Version 1.171.32.29 (release 10-06-2008 CrysAlis171 .NET)
(compiled Jun 10 2008,16:49:55)
Empirical absorption correction using spherical harmonics,
 implemented in SCALE3 ABSPACK scaling algorithm.
;
_exptl_crystal_colour colourless
_exptl_crystal_density_diffrn 1.553
_exptl_crystal_density_method 'not measured'
_exptl_crystal_description Plate
_exptl_crystal_F_000 568
_exptl_crystal_size_max 0.3
_exptl_crystal_size_mid 0.2
_exptl_crystal_size_min 0.03
_refine_diff_density_max 0.416
_refine_diff_density_min -0.312
_refine_diff_density_rms 0.088
_refine_ls_extinction_method none
_refine_ls_goodness_of_fit_ref 0.935
_refine_ls_hydrogen_treatment mixed
_refine_ls_matrix_type full
_refine_ls_number_parameters 386
_refine_ls_number_reflns 4359
_refine_ls_number_restraints 0
_refine_ls_restrained_S_all 0.935
_refine_ls_R_factor_all 0.0931
_refine_ls_R_factor_gt 0.0532
_refine_ls_shift/su_max 0.000
_refine_ls_shift/su_mean 0.000
_refine_ls_structure_factor_coef Fsqd
_refine_ls_weighting_details 'calc w=1/[\s^2^(Fo^2^)+(0.0674P)^2^+0.0000P] where P=(Fo^2^+2Fc^2^)/3'
_refine_ls_weighting_scheme calc
_refine_ls_wR_factor_gt 0.1210
_refine_ls_wR_factor_ref 0.1306
_reflns_number_gt 2656
_reflns_number_total 4359
_reflns_threshold_expression >2sigma(I)
_cod_data_source_file cg9011235_si_004.cif
_cod_data_source_block npha_4a3methoxyba
_cod_database_code 4502398

loop_
_symmetry_equiv_pos_as_xyz
'x, y, z'
'-x, -y, -z'

loop_
_atom_site_label
_atom_site_type_symbol
_atom_site_fract_x
_atom_site_fract_y
_atom_site_fract_z
_atom_site_U_iso_or_equiv
_atom_site_adp_type
_atom_site_occupancy
_atom_site_symmetry_multiplicity
_atom_site_calc_flag
_atom_site_refinement_flags
C1 C 0.6204(4) 0.6341(3) 0.91814(16) 0.0173(6) Uani 1 1 d .
C2 C 0.4864(4) 0.7215(3) 0.95490(16) 0.0185(7) Uani 1 1 d .
H2 H 0.5044 0.7450 1.0006 0.022 Uiso 1 1 calc R
C3 C 0.3283(4) 0.7721(3) 0.92330(16) 0.0172(7) Uani 1 1 d .
C4 C 0.2966(4) 0.7365(3) 0.85501(16) 0.0164(6) Uani 1 1 d .
C5 C 0.4327(4) 0.6525(3) 0.81792(16) 0.0212(7) Uani 1 1 d .
H5 H 0.4166 0.6310 0.7716 0.025 Uiso 1 1 calc R
C6 C 0.5919(4) 0.6010(3) 0.84984(16) 0.0207(7) Uani 1 1 d .
H6 H 0.6808 0.5435 0.8251 0.025 Uiso 1 1 calc R
C7 C 0.7856(4) 0.5758(3) 0.95293(16) 0.0192(7) Uani 1 1 d .
C8 C 0.2074(4) 0.8864(4) 1.02679(16) 0.0242(7) Uani 1 1 d .
H8A H 0.2127 0.7941 1.0602 0.036 Uiso 1 1 calc R
H8C H 0.1005 0.9435 1.0444 0.036 Uiso 1 1 calc R
H8B H 0.3224 0.9414 1.0243 0.036 Uiso 1 1 calc R
C9 C 0.7974(4) 0.8628(3) 0.33594(16) 0.0130(6) Uani 1 1 d .
C10 C 0.7777(4) 0.7869(3) 0.27847(15) 0.0145(6) Uani 1 1 d .
C11 C 0.8136(4) 0.6353(3) 0.28715(16) 0.0148(6) Uani 1 1 d .
H11 H 0.8030 0.5827 0.2488 0.018 Uiso 1 1 calc R
C12 C 0.8658(4) 0.5628(3) 0.35422(15) 0.0134(6) Uani 1 1 d .
C13 C 0.8799(4) 0.6388(3) 0.41182(16) 0.0141(6) Uani 1 1 d .
H13 H 0.9124 0.5887 0.4565 0.017 Uiso 1 1 calc R
C14 C 0.8451(4) 0.7910(3) 0.40253(15) 0.0131(6) Uani 1 1 d .
H14 H 0.8539 0.8437 0.4410 0.016 Uiso 1 1 calc R
C15 C 0.9132(4) 0.4020(3) 0.35881(16) 0.0148(6) Uani 1 1 d .
C16 C 0.7234(4) 0.7981(3) 0.15262(16) 0.0239(7) Uani 1 1 d .
H16C H 0.8464 0.7558 0.1403 0.036 Uiso 1 1 calc R
H16B H 0.6942 0.8696 0.1113 0.036 Uiso 1 1 calc R
H16A H 0.6293 0.7208 0.1638 0.036 Uiso 1 1 calc R
C17 C 0.3494(3) 0.7775(3) 0.42293(15) 0.0122(6) Uani 1 1 d .
C18 C 0.2983(3) 0.8857(3) 0.36557(15) 0.0134(6) Uani 1 1 d .
C19 C 0.2801(4) 0.8385(3) 0.29920(15) 0.0144(6) Uani 1 1 d .
C20 C 0.3042(4) 0.6914(3) 0.28908(16) 0.0177(7) Uani 1 1 d .
H20 H 0.2892 0.6639 0.2439 0.021 Uiso 1 1 calc R
C21 C 0.3505(4) 0.5869(3) 0.34666(16) 0.0177(7) Uani 1 1 d .
H21 H 0.3649 0.4877 0.3410 0.021 Uiso 1 1 calc R
C22 C 0.3754(4) 0.6300(3) 0.41255(16) 0.0154(6) Uani 1 1 d .
H22 H 0.4102 0.5595 0.4509 0.019 Uiso 1 1 calc R
C23 C 0.3770(4) 0.8205(3) 0.49538(16) 0.0151(6) Uani 1 1 d .
C24 C 0.2676(4) 1.0469(3) 0.37735(15) 0.0142(6) Uani 1 1 d .
N1 N 0.1375(4) 0.7908(3) 0.82350(15) 0.0191(6) Uani 1 1 d .
N2 N 0.7718(4) 1.0237(3) 0.32390(15) 0.0147(5) Uani 1 1 d .
N3 N 0.2337(3) 0.9455(3) 0.23551(14) 0.0195(6) Uani 1 1 d .
O1 O 0.8061(3) 0.6184(2) 1.01487(12) 0.0260(5) Uani 1 1 d .
O2 O 0.9020(3) 0.4907(2) 0.92271(11) 0.0260(5) Uani 1 1 d .
O3 O 0.1876(3) 0.8571(2) 0.95510(11) 0.0232(5) Uani 1 1 d .
O4 O 0.9976(3) 0.3457(2) 0.41625(11) 0.0179(5) Uani 1 1 d .
O5 O 0.8772(3) 0.3297(2) 0.31236(11) 0.0238(5) Uani 1 1 d .
O6 O 0.7236(3) 0.8696(2) 0.21588(10) 0.0189(5) Uani 1 1 d .
O7 O 0.4863(3) 0.7264(2) 0.53374(11) 0.0191(5) Uani 1 1 d .
O8 O 0.3075(3) 0.9303(2) 0.51695(10) 0.0175(5) Uani 1 1 d .
O9 O 0.4145(3) 1.1266(2) 0.36713(10) 0.0151(4) Uani 1 1 d .
O10 O 0.1010(2) 1.0844(2) 0.39643(11) 0.0171(5) Uani 1 1 d .
O11 O 0.2160(3) 1.0758(2) 0.24114(12) 0.0332(6) Uani 1 1 d .
O12 O 0.2099(4) 0.8988(3) 0.17968(13) 0.0557(8) Uani 1 1 d .
H7 H 0.531(4) 0.779(4) 0.5710(19) 0.040(10) Uiso 1 1 d .
H2A H 0.793(4) 1.063(4) 0.272(2) 0.034(10) Uiso 1 1 d .
H2C H 0.848(5) 1.071(4) 0.3533(18) 0.040(10) Uiso 1 1 d .
H2B H 0.644(5) 1.056(4) 0.3416(18) 0.037(10) Uiso 1 1 d .
H1B H 0.040(4) 0.825(4) 0.8572(17) 0.026(9) Uiso 1 1 d .
H1A H 0.106(4) 0.735(4) 0.7937(19) 0.032(10) Uiso 1 1 d .
H4 H 1.036(7) 0.227(6) 0.414(3) 0.113(18) Uiso 1 1 d .
H1 H 0.911(7) 0.577(5) 1.037(3) 0.094(17) Uiso 1 1 d .

loop_
_atom_site_aniso_label
_atom_site_aniso_U_11
_atom_site_aniso_U_22
_atom_site_aniso_U_33
_atom_site_aniso_U_23
_atom_site_aniso_U_13
_atom_site_aniso_U_12
C1 0.0150(16) 0.0139(16) 0.0214(16) -0.0010(12) 0.0001(12) 0.0000(12)
C2 0.0201(17) 0.0176(17) 0.0179(16) -0.0031(13) -0.0031(13) -0.0018(12)
C3 0.0153(16) 0.0134(16) 0.0202(16) 0.0006(13) 0.0030(12) -0.0006(11)
C4 0.0181(16) 0.0105(15) 0.0193(16) 0.0015(12) -0.0031(12) -0.0015(11)
C5 0.0269(18) 0.0165(17) 0.0208(17) -0.0039(13) -0.0042(13) -0.0004(13)
C6 0.0180(17) 0.0169(17) 0.0262(18) -0.0039(13) 0.0006(13) 0.0015(12)
C7 0.0185(17) 0.0165(16) 0.0210(17) 0.0004(13) -0.0008(13) -0.0025(12)
C8 0.0204(17) 0.0304(19) 0.0215(17) -0.0068(14) -0.0006(13) 0.0077(13)
C9 0.0068(14) 0.0090(14) 0.0230(16) -0.0034(12) -0.0010(12) 0.0014(10)
C10 0.0106(15) 0.0139(16) 0.0176(16) 0.0010(12) -0.0016(12) 0.0013(11)
C11 0.0111(15) 0.0143(16) 0.0199(16) -0.0059(12) -0.0020(12) 0.0018(11)
C12 0.0096(14) 0.0105(15) 0.0190(16) -0.0010(12) 0.0004(12) -0.0001(11)
C13 0.0090(15) 0.0135(15) 0.0187(16) 0.0001(12) -0.0022(12) 0.0013(11)
C14 0.0082(14) 0.0133(15) 0.0172(16) -0.0044(12) 0.0020(11) 0.0006(11)
C15 0.0086(15) 0.0147(16) 0.0198(16) -0.0028(13) 0.0021(12) -0.0007(11)
C16 0.0323(19) 0.0210(18) 0.0199(17) -0.0054(14) -0.0072(14) 0.0027(13)
C17 0.0021(13) 0.0157(16) 0.0175(15) -0.0017(12) 0.0019(11) 0.0002(10)
C18 0.0043(14) 0.0121(15) 0.0229(17) -0.0022(12) 0.0004(12) 0.0003(11)
C19 0.0073(14) 0.0177(16) 0.0183(16) -0.0034(12) -0.0019(11) 0.0013(11)
C20 0.0117(15) 0.0201(17) 0.0230(17) -0.0091(13) -0.0020(12) 0.0025(12)
C21 0.0116(15) 0.0114(15) 0.0303(18) -0.0063(13) -0.0005(13) 0.0015(11)
C22 0.0050(14) 0.0142(16) 0.0256(17) 0.0004(13) -0.0016(12) 0.0025(11)
C23 0.0100(15) 0.0117(15) 0.0221(16) 0.0022(12) -0.0024(12) -0.0014(11)
C24 0.0162(16) 0.0148(16) 0.0123(15) -0.0004(12) -0.0067(12) 0.0047(12)
N1 0.0169(15) 0.0212(15) 0.0202(15) -0.0042(12) -0.0054(12) 0.0013(11)
N2 0.0133(14) 0.0112(13) 0.0193(15) -0.0023(11) -0.0023(11) 0.0032(10)
N3 0.0184(14) 0.0213(15) 0.0197(14) -0.0054(12) -0.0037(11) 0.0023(10)
O1 0.0234(13) 0.0276(13) 0.0296(13) -0.0078(10) -0.0101(10) 0.0051(9)
O2 0.0191(12) 0.0243(13) 0.0341(13) -0.0056(10) -0.0028(10) 0.0084(9)
O3 0.0208(12) 0.0290(13) 0.0204(12) -0.0061(10) -0.0035(9) 0.0087(9)
O4 0.0187(11) 0.0119(11) 0.0237(12) -0.0024(9) -0.0066(9) 0.0042(8)
O5 0.0310(13) 0.0132(12) 0.0297(13) -0.0069(10) -0.0096(10) 0.0064(9)
O6 0.0244(12) 0.0134(11) 0.0193(11) -0.0015(9) -0.0063(9) 0.0040(8)
O7 0.0189(11) 0.0155(11) 0.0232(12) -0.0015(9) -0.0066(9) 0.0071(8)
O8 0.0170(11) 0.0127(11) 0.0226(11) -0.0035(9) -0.0025(8) 0.0056(8)
O9 0.0100(10) 0.0121(11) 0.0226(11) -0.0017(9) -0.0017(8) 0.0001(8)
O10 0.0110(11) 0.0125(11) 0.0275(12) -0.0049(9) -0.0010(9) 0.0048(8)
O11 0.0535(16) 0.0170(13) 0.0323(14) -0.0048(10) -0.0180(12) 0.0102(10)
O12 0.113(3) 0.0351(17) 0.0253(15) -0.0086(12) -0.0287(15) 0.0084(15)

loop_
_atom_type_symbol
_atom_type_description
_atom_type_scat_dispersion_real
_atom_type_scat_dispersion_imag
_atom_type_scat_source
C C 0.0033 0.0016 'International Tables Vol C Tables 4.2.6.8 and 6.1.1.4'
H H 0.0000 0.0000 'International Tables Vol C Tables 4.2.6.8 and 6.1.1.4'
N N 0.0061 0.0033 'International Tables Vol C Tables 4.2.6.8 and 6.1.1.4'
O O 0.0106 0.0060 'International Tables Vol C Tables 4.2.6.8 and 6.1.1.4'

loop_
_geom_angle_atom_site_label_1
_geom_angle_atom_site_label_2
_geom_angle_atom_site_label_3
_geom_angle
C6 C1 C2 119.3(2)
C6 C1 C7 120.8(3)
C2 C1 C7 119.8(3)
C3 C2 C1 119.8(3)
C3 C2 H2 120.1
C1 C2 H2 120.1
C2 C3 O3 124.3(3)
C2 C3 C4 121.2(3)
O3 C3 C4 114.4(2)
N1 C4 C5 121.0(3)
N1 C4 C3 120.3(3)
C5 C4 C3 118.7(2)
C6 C5 C4 120.1(3)
C6 C5 H5 119.9
C4 C5 H5 119.9
C5 C6 C1 120.8(3)
C5 C6 H6 119.6
C1 C6 H6 119.6
O2 C7 O1 122.5(3)
O2 C7 C1 120.8(3)
O1 C7 C1 116.6(3)
O3 C8 H8A 109.5
O3 C8 H8C 109.5
H8A C8 H8C 109.5
O3 C8 H8B 109.5
H8A C8 H8B 109.5
H8C C8 H8B 109.5
C14 C9 C10 121.8(3)
C14 C9 N2 119.8(3)
C10 C9 N2 118.4(2)
O6 C10 C9 116.4(2)
O6 C10 C11 124.4(3)
C9 C10 C11 119.2(2)
C10 C11 C12 119.0(3)
C10 C11 H11 120.5
C12 C11 H11 120.5
C13 C12 C11 121.2(3)
C13 C12 C15 122.1(2)
C11 C12 C15 116.7(2)
C12 C13 C14 119.4(2)
C12 C13 H13 120.3
C14 C13 H13 120.3
C9 C14 C13 119.3(3)
C9 C14 H14 120.4
C13 C14 H14 120.4
O5 C15 O4 123.3(3)
O5 C15 C12 122.2(2)
O4 C15 C12 114.5(2)
O6 C16 H16C 109.5
O6 C16 H16B 109.5
H16C C16 H16B 109.5
O6 C16 H16A 109.5
H16C C16 H16A 109.5
H16B C16 H16A 109.5
C22 C17 C18 120.3(3)
C22 C17 C23 119.8(2)
C18 C17 C23 119.9(2)
C19 C18 C17 116.7(3)
C19 C18 C24 123.0(2)
C17 C18 C24 120.2(2)
C18 C19 C20 123.0(3)
C18 C19 N3 120.2(2)
C20 C19 N3 116.8(2)
C21 C20 C19 119.2(3)
C21 C20 H20 120.4
C19 C20 H20 120.4
C22 C21 C20 119.6(3)
C22 C21 H21 120.2
C20 C21 H21 120.2
C21 C22 C17 121.2(3)
C21 C22 H22 119.4
C17 C22 H22 119.4
O8 C23 O7 123.2(3)
O8 C23 C17 123.5(2)
O7 C23 C17 113.3(2)
O10 C24 O9 127.3(3)
O10 C24 C18 116.4(2)
O9 C24 C18 116.3(2)
C4 N1 H1B 114.2(18)
C4 N1 H1A 112(2)
H1B N1 H1A 118(3)
C9 N2 H2A 110(2)
C9 N2 H2C 111.6(19)
H2A N2 H2C 114(3)
C9 N2 H2B 114(2)
H2A N2 H2B 106(3)
H2C N2 H2B 101(3)
O12 N3 O11 122.6(3)
O12 N3 C19 118.2(2)
O11 N3 C19 119.2(2)
C7 O1 H1 115(3)
C3 O3 C8 116.2(2)
C15 O4 H4 110(3)
C10 O6 C16 117.6(2)
C23 O7 H7 107.0(19)

loop_
_geom_bond_atom_site_label_1
_geom_bond_atom_site_label_2
_geom_bond_distance
C1 C6 1.386(4)
C1 C2 1.401(4)
C1 C7 1.463(4)
C2 C3 1.372(4)
C2 H2 0.9300
C3 O3 1.376(3)
C3 C4 1.401(4)
C4 N1 1.386(3)
C4 C5 1.394(4)
C5 C6 1.384(4)
C5 H5 0.9300
C6 H6 0.9300
C7 O2 1.257(3)
C7 O1 1.294(4)
C8 O3 1.418(3)
C8 H8A 0.9600
C8 H8C 0.9600
C8 H8B 0.9600
C9 C14 1.375(4)
C9 C10 1.383(4)
C9 N2 1.458(3)
C10 O6 1.367(3)
C10 C11 1.387(4)
C11 C12 1.396(4)
C11 H11 0.9300
C12 C13 1.378(4)
C12 C15 1.488(4)
C13 C14 1.391(4)
C13 H13 0.9300
C14 H14 0.9300
C15 O5 1.222(3)
C15 O4 1.314(3)
C16 O6 1.429(3)
C16 H16C 0.9600
C16 H16B 0.9600
C16 H16A 0.9600
C17 C22 1.394(4)
C17 C18 1.403(4)
C17 C23 1.494(4)
C18 C19 1.387(4)
C18 C24 1.529(4)
C19 C20 1.388(4)
C19 N3 1.467(4)
C20 C21 1.374(4)
C20 H20 0.9300
C21 C22 1.373(4)
C21 H21 0.9300
C22 H22 0.9300
C23 O8 1.208(3)
C23 O7 1.327(3)
C24 O10 1.243(3)
C24 O9 1.260(3)
N1 H1B 0.94(3)
N1 H1A 0.86(4)
N2 H2A 0.96(3)
N2 H2C 0.97(4)
N2 H2B 0.98(4)
N3 O12 1.212(3)
N3 O11 1.213(3)
O1 H1 0.94(5)
O4 H4 1.11(6)
O7 H7 0.99(3)

loop_
_geom_hbond_atom_site_label_D
_geom_hbond_atom_site_label_H
_geom_hbond_atom_site_label_A
_geom_hbond_distance_DH
_geom_hbond_distance_HA
_geom_hbond_distance_DA
_geom_hbond_angle_DHA
_geom_hbond_site_symmetry_A
O7 H7 O9 0.99(3) 1.63(4) 2.620(3) 175(3) 2_676
N2 H2A N1 0.96(3) 2.03(4) 2.948(4) 160(3) 2_676
N2 H2C O10 0.97(4) 2.08(3) 2.959(3) 149(3) 1_655
N2 H2C O5 0.97(4) 2.36(3) 2.872(3) 112(2) 1_565
N2 H2C O8 0.97(4) 2.49(3) 3.007(3) 113(2) 2_676
N2 H2B O9 0.98(4) 1.77(4) 2.743(3) 175(3) .
N1 H1A O5 0.86(4) 2.12(4) 2.915(4) 153(3) 2_666
O4 H4 O10 1.11(6) 1.44(6) 2.546(3) 170(5) 1_645
O1 H1 O2 0.94(5) 1.67(5) 2.609(3) 178(5) 2_767

loop_
_geom_torsion_atom_site_label_1
_geom_torsion_atom_site_label_2
_geom_torsion_atom_site_label_3
_geom_torsion_atom_site_label_4
_geom_torsion
C6 C1 C2 C3 0.5(4)
C7 C1 C2 C3 -177.9(3)
C1 C2 C3 O3 179.3(3)
C1 C2 C3 C4 0.8(4)
C2 C3 C4 N1 -179.0(3)
O3 C3 C4 N1 2.4(4)
C2 C3 C4 C5 -2.3(4)
O3 C3 C4 C5 179.1(3)
N1 C4 C5 C6 179.1(3)
C3 C4 C5 C6 2.5(4)
C4 C5 C6 C1 -1.2(4)
C2 C1 C6 C5 -0.3(4)
C7 C1 C6 C5 178.1(3)
C6 C1 C7 O2 -2.2(4)
C2 C1 C7 O2 176.2(3)
C6 C1 C7 O1 176.6(3)
C2 C1 C7 O1 -5.0(4)
C14 C9 C10 O6 177.9(2)
N2 C9 C10 O6 -3.9(4)
C14 C9 C10 C11 -2.4(4)
N2 C9 C10 C11 175.8(2)
O6 C10 C11 C12 -179.3(2)
C9 C10 C11 C12 1.0(4)
C10 C11 C12 C13 0.8(4)
C10 C11 C12 C15 -176.6(2)
C11 C12 C13 C14 -1.3(4)
C15 C12 C13 C14 176.0(2)
C10 C9 C14 C13 1.9(4)
N2 C9 C14 C13 -176.3(2)
C12 C13 C14 C9 0.0(4)
C13 C12 C15 O5 170.0(3)
C11 C12 C15 O5 -12.6(4)
C13 C12 C15 O4 -10.5(4)
C11 C12 C15 O4 166.9(2)
C22 C17 C18 C19 -1.4(4)
C23 C17 C18 C19 178.3(2)
C22 C17 C18 C24 179.3(2)
C23 C17 C18 C24 -0.9(4)
C17 C18 C19 C20 2.1(4)
C24 C18 C19 C20 -178.7(3)
C17 C18 C19 N3 -177.8(2)
C24 C18 C19 N3 1.4(4)
C18 C19 C20 C21 -0.8(4)
N3 C19 C20 C21 179.1(2)
C19 C20 C21 C22 -1.1(4)
C20 C21 C22 C17 1.8(4)
C18 C17 C22 C21 -0.4(4)
C23 C17 C22 C21 179.8(2)
C22 C17 C23 O8 -158.0(3)
C18 C17 C23 O8 22.3(4)
C22 C17 C23 O7 22.3(4)
C18 C17 C23 O7 -157.5(2)
C19 C18 C24 O10 85.3(3)
C17 C18 C24 O10 -95.5(3)
C19 C18 C24 O9 -95.2(3)
C17 C18 C24 O9 84.0(3)
C18 C19 N3 O12 -176.5(3)
C20 C19 N3 O12 3.6(4)
C18 C19 N3 O11 1.7(4)
C20 C19 N3 O11 -178.2(2)
C2 C3 O3 C8 -3.0(4)
C4 C3 O3 C8 175.6(2)
C9 C10 O6 C16 173.0(2)
C11 C10 O6 C16 -6.8(4)
